data_2017340
loop_
_publ_author_name
'Smith, Graham'
'Wermuth, Urs D.'
'Young, David J.'
'White, Jonathan M.'

_publ_section_title
;
 Proton transfer <i>versus</i> nontransfer in compounds of the
 diazo-dye precursor 4-(phenyldiazenyl)aniline (aniline yellow) with
 strong organic acids: the 5-sulfosalicylate and the dichroic
 benzenesulfonate salts, and the 1:2 adduct with 3,5-dinitrobenzoic
 acid
;
_journal_coeditor_code GD3306
_journal_issue 10
_journal_name_full 'Acta Crystallographica Section C'
_journal_page_first o543
_journal_page_last o548
_journal_paper_doi 10.1107/S0108270109036622
_journal_volume 65
_journal_year 2009
_chemical_formula_iupac 'C12 H12 N3 +, C7 H5 O6 S -, C H4 O'
_chemical_formula_moiety 'C12 H12 N3 +, C7 H5 O6 S -, C H4 O'
_chemical_formula_sum 'C20 H21 N3 O7 S'
_chemical_formula_weight 447.46
_chemical_melting_point_gt 485
_chemical_melting_point_lt 488
_chemical_name_systematic
;
2-(4-aminophenyl)-1-phenylhydrazin-1-ium
3-carboxy-4-hydroxybenzenesulfonate methanol solvate
;
_space_group_IT_number 14
_symmetry_cell_setting monoclinic
_symmetry_space_group_name_Hall '-P 2ybc'
_symmetry_space_group_name_H-M 'P 1 21/c 1'
_atom_sites_solution_hydrogens geom
_atom_sites_solution_primary direct
_atom_sites_solution_secondary difmap
_audit_creation_method SHELXL97
_cell_angle_alpha 90.00
_cell_angle_beta 97.145(2)
_cell_angle_gamma 90.00
_cell_formula_units_Z 4
_cell_length_a 8.7174(7)
_cell_length_b 20.1160(16)
_cell_length_c 11.8827(9)
_cell_measurement_reflns_used 3449
_cell_measurement_temperature 130(2)
_cell_measurement_theta_max 27.11
_cell_measurement_theta_min 2.35
_cell_volume 2067.6(3)
_computing_cell_refinement 'SMART (Bruker, 2000)'
_computing_data_collection 'SMART (Bruker, 2000)'
_computing_data_reduction 'SAINT (Bruker, 1999)'
_computing_molecular_graphics 'PLATON (Spek, 2009)'
_computing_publication_material 'PLATON (Spek, 2009)'
_computing_structure_refinement 'SHELXL97 (Sheldrick, 2008)'
_computing_structure_solution 'SHELXS97 (Sheldrick, 2008)'
_diffrn_ambient_temperature 130(2)
_diffrn_measured_fraction_theta_full 0.998
_diffrn_measured_fraction_theta_max 0.998
_diffrn_measurement_device_type 'Bruker SMART CCD area-detector'
_diffrn_measurement_method '\f and \w scans'
_diffrn_radiation_monochromator graphite
_diffrn_radiation_source 'sealed tube'
_diffrn_radiation_type MoK\a
_diffrn_radiation_wavelength 0.71073
_diffrn_reflns_av_R_equivalents 0.0284
_diffrn_reflns_av_sigmaI/netI 0.0333
_diffrn_reflns_limit_h_max 10
_diffrn_reflns_limit_h_min -10
_diffrn_reflns_limit_k_max 23
_diffrn_reflns_limit_k_min -21
_diffrn_reflns_limit_l_max 8
_diffrn_reflns_limit_l_min -14
_diffrn_reflns_number 10840
_diffrn_reflns_theta_full 25.00
_diffrn_reflns_theta_max 25.00
_diffrn_reflns_theta_min 2.00
_diffrn_standards_number 0
_exptl_absorpt_coefficient_mu 0.205
_exptl_absorpt_correction_T_max 0.96
_exptl_absorpt_correction_T_min 0.91
_exptl_absorpt_correction_type multi-scan
_exptl_absorpt_process_details '(SADABS; Sheldrick, 1996)'
_exptl_crystal_colour red-black
_exptl_crystal_density_diffrn 1.437
_exptl_crystal_density_method 'not measured'
_exptl_crystal_description prism
_exptl_crystal_F_000 936
_exptl_crystal_size_max 0.45
_exptl_crystal_size_mid 0.25
_exptl_crystal_size_min 0.20
_refine_diff_density_max 0.366
_refine_diff_density_min -0.327
_refine_ls_extinction_method none
_refine_ls_goodness_of_fit_ref 1.052
_refine_ls_hydrogen_treatment mixed
_refine_ls_matrix_type full
_refine_ls_number_parameters 305
_refine_ls_number_reflns 3640
_refine_ls_number_restraints 0
_refine_ls_restrained_S_all 1.052
_refine_ls_R_factor_all 0.0456
_refine_ls_R_factor_gt 0.0377
_refine_ls_shift/su_max 0.000
_refine_ls_shift/su_mean 0.000
_refine_ls_structure_factor_coef Fsqd
_refine_ls_weighting_details 'calc w = 1/[\s^2^(Fo^2^)+(0.0552P)^2^+0.4842P] where P=(Fo^2^+2Fc^2^)/3'
_refine_ls_weighting_scheme calc
_refine_ls_wR_factor_gt 0.0969
_refine_ls_wR_factor_ref 0.1010
_reflns_number_gt 3102
_reflns_number_total 3640
_reflns_threshold_expression I>2\s(I)
_cod_data_source_file gd3306.cif
_cod_data_source_block I
_cod_original_sg_symbol_H-M 'P 21/c'
_cod_database_code 2017340
_cod_database_fobs_code 2017340

loop_
_symmetry_equiv_pos_as_xyz
'x, y, z'
'-x, y+1/2, -z+1/2'
'-x, -y, -z'
'x, -y+1/2, z+1/2'

loop_
_atom_site_aniso_label
_atom_site_aniso_U_11
_atom_site_aniso_U_22
_atom_site_aniso_U_33
_atom_site_aniso_U_12
_atom_site_aniso_U_13
_atom_site_aniso_U_23
N1 0.0252(8) 0.0244(9) 0.0233(8) -0.0001(7) -0.0004(6) 0.0011(6)
N4 0.0387(10) 0.0250(10) 0.0277(10) 0.0064(8) 0.0046(8) -0.0015(8)
N11 0.0255(8) 0.0223(9) 0.0220(8) 0.0000(7) 0.0031(6) 0.0030(7)
C1 0.0235(9) 0.0238(10) 0.0232(10) -0.0001(8) -0.0005(7) -0.0004(7)
C2 0.0312(10) 0.0254(11) 0.0265(10) -0.0007(8) 0.0011(8) 0.0048(8)
C3 0.0330(11) 0.0193(10) 0.0317(10) 0.0028(8) 0.0008(8) 0.0007(8)
C4 0.0249(9) 0.0246(10) 0.0235(10) -0.0006(8) -0.0033(8) -0.0025(7)
C5 0.0272(10) 0.0236(10) 0.0241(10) -0.0014(8) 0.0005(8) 0.0025(8)
C6 0.0248(9) 0.0204(10) 0.0257(10) 0.0017(8) -0.0001(7) 0.0011(7)
C11 0.0206(9) 0.0269(10) 0.0216(9) -0.0016(8) -0.0006(7) -0.0024(7)
C21 0.0318(10) 0.0260(11) 0.0274(10) -0.0020(8) 0.0026(8) 0.0007(8)
C31 0.0357(11) 0.0353(12) 0.0264(10) -0.0046(9) 0.0065(8) 0.0033(8)
C41 0.0294(10) 0.0400(12) 0.0264(10) -0.0014(9) 0.0054(8) -0.0060(9)
C51 0.0307(11) 0.0284(11) 0.0311(11) 0.0021(8) 0.0037(8) -0.0037(8)
C61 0.0290(10) 0.0264(10) 0.0264(10) -0.0017(8) 0.0044(8) 0.0024(8)
S5A 0.0215(2) 0.0203(3) 0.0226(2) -0.0005(2) 0.0052(2) 0.0011(2)
O2A 0.0328(8) 0.0484(10) 0.0272(8) 0.0024(7) -0.0002(6) 0.0072(6)
O51A 0.0273(7) 0.0296(8) 0.0257(7) 0.0041(6) 0.0080(5) 0.0065(5)
O52A 0.0226(7) 0.0272(7) 0.0279(7) 0.0013(5) 0.0065(5) 0.0013(5)
O53A 0.0352(8) 0.0248(7) 0.0352(8) -0.0054(6) -0.0012(6) -0.0008(6)
O71A 0.0206(7) 0.0443(9) 0.0321(8) -0.0013(6) 0.0069(6) 0.0053(6)
O72A 0.0253(7) 0.0384(8) 0.0340(8) 0.0019(6) 0.0001(6) -0.0001(6)
C1A 0.0255(10) 0.0198(9) 0.0246(9) -0.0003(8) 0.0055(7) -0.0023(7)
C2A 0.0306(10) 0.0243(10) 0.0251(10) 0.0013(8) 0.0019(8) -0.0004(8)
C3A 0.0345(11) 0.0286(11) 0.0229(10) -0.0009(8) 0.0076(8) 0.0039(8)
C4A 0.0258(10) 0.0245(10) 0.0294(10) -0.0009(8) 0.0094(8) 0.0003(8)
C5A 0.0244(9) 0.0182(9) 0.0227(9) 0.0014(7) 0.0057(7) -0.0001(7)
C6A 0.0263(10) 0.0195(9) 0.0221(9) 0.0002(7) 0.0065(7) 0.0005(7)
C7A 0.0277(10) 0.0220(10) 0.0283(10) 0.0006(8) 0.0024(8) -0.0052(8)
O1B 0.0865(14) 0.0374(9) 0.0287(9) 0.0017(9) 0.0158(8) -0.0042(7)
C1B 0.0475(14) 0.0724(18) 0.0350(13) -0.0121(13) 0.0000(11) 0.0041(12)

loop_
_atom_site_type_symbol
_atom_site_label
_atom_site_fract_x
_atom_site_fract_y
_atom_site_fract_z
_atom_site_U_iso_or_equiv
_atom_site_thermal_displace_type
_atom_site_calc_flag
_atom_site_refinement_flags
_atom_site_occupancy
N N1 0.78242(17) 0.46205(8) 1.01332(12) 0.0246(5) Uani . . 1.000
N N4 1.1149(2) 0.36212(10) 0.69069(15) 0.0304(6) Uani . . 1.000
N N11 0.72559(17) 0.52174(8) 1.01081(13) 0.0233(5) Uani . . 1.000
C C1 0.8681(2) 0.44231(9) 0.93342(15) 0.0238(6) Uani . . 1.000
C C2 0.9185(2) 0.37486(9) 0.94103(16) 0.0279(6) Uani . . 1.000
C C3 0.9995(2) 0.34780(9) 0.86188(16) 0.0283(6) Uani . . 1.000
C C4 1.0383(2) 0.38742(9) 0.76953(15) 0.0249(6) Uani . . 1.000
C C5 0.9929(2) 0.45582(9) 0.76398(15) 0.0252(6) Uani . . 1.000
C C6 0.9100(2) 0.48194(9) 0.84200(15) 0.0239(6) Uani . . 1.000
C C11 0.6330(2) 0.54270(9) 1.09300(15) 0.0233(5) Uani . . 1.000
C C21 0.5890(2) 0.49893(10) 1.17349(15) 0.0285(6) Uani . . 1.000
C C31 0.4954(2) 0.52202(10) 1.25116(16) 0.0322(6) Uani . . 1.000
C C41 0.4486(2) 0.58784(10) 1.25095(16) 0.0318(6) Uani . . 1.000
C C51 0.4936(2) 0.63108(10) 1.17027(16) 0.0301(6) Uani . . 1.000
C C61 0.5847(2) 0.60885(9) 1.09048(15) 0.0272(6) Uani . . 1.000
S S5A 0.77589(5) 0.66095(2) 0.75604(4) 0.02130(10) Uani . . 1.000
O O2A 0.28226(17) 0.73177(8) 0.38947(12) 0.0365(5) Uani . . 1.000
O O51A 0.70411(14) 0.62667(6) 0.84291(10) 0.0271(4) Uani . . 1.000
O O52A 0.88066(14) 0.61723(6) 0.70188(10) 0.0256(4) Uani . . 1.000
O O53A 0.85243(15) 0.72214(7) 0.79400(11) 0.0322(4) Uani . . 1.000
O O71A 0.17089(16) 0.64824(7) 0.69100(11) 0.0320(5) Uani . . 1.000
O O72A 0.08191(15) 0.69695(7) 0.52619(11) 0.0329(4) Uani . . 1.000
C C1A 0.3538(2) 0.68866(9) 0.57885(15) 0.0231(5) Uani . . 1.000
C C2A 0.3909(2) 0.71480(9) 0.47587(15) 0.0268(6) Uani . . 1.000
C C3A 0.5464(2) 0.72337(10) 0.45986(16) 0.0283(6) Uani . . 1.000
C C4A 0.6626(2) 0.70695(9) 0.54426(15) 0.0261(6) Uani . . 1.000
C C5A 0.6252(2) 0.68110(9) 0.64739(14) 0.0215(5) Uani . . 1.000
C C6A 0.4731(2) 0.67221(9) 0.66416(15) 0.0223(5) Uani . . 1.000
C C7A 0.1901(2) 0.67887(9) 0.59552(16) 0.0261(6) Uani . . 1.000
O O1B 0.8397(2) 0.55217(8) 0.49274(14) 0.0501(6) Uani . . 1.000
C C1B 0.7595(3) 0.49165(13) 0.49324(19) 0.0521(9) Uani . . 1.000
H H41 0.38620 0.60320 1.30570 0.0380 Uiso . . 1.000
H H2 0.89500 0.34830 1.00270 0.0340 Uiso calc R 1.000
H H3 1.03040 0.30250 0.86790 0.0340 Uiso calc R 1.000
H H5 1.02140 0.48320 0.70480 0.0300 Uiso calc R 1.000
H H6 0.87910 0.52720 0.83610 0.0290 Uiso calc R 1.000
H H11 0.738(2) 0.5498(10) 0.9590(17) 0.026(5) Uiso . . 1.000
H H21 0.62240 0.45390 1.17530 0.0340 Uiso calc R 1.000
H H31 0.46270 0.49220 1.30550 0.0390 Uiso calc R 1.000
H H43 1.135(2) 0.3197(12) 0.6923(17) 0.037(6) Uiso . . 1.000
H H42 1.135(3) 0.3862(12) 0.633(2) 0.046(7) Uiso . . 1.000
H H51 0.46180 0.67630 1.16980 0.0360 Uiso calc R 1.000
H H61 0.61400 0.63840 1.03450 0.0330 Uiso calc R 1.000
H H2A 0.192(3) 0.7255(13) 0.417(2) 0.057(8) Uiso . . 1.000
H H3A 0.57150 0.74070 0.39010 0.0340 Uiso calc R 1.000
H H4A 0.76770 0.71300 0.53300 0.0310 Uiso calc R 1.000
H H6A 0.44900 0.65480 0.73420 0.0270 Uiso calc R 1.000
H H71A 0.070(3) 0.6443(12) 0.698(2) 0.050(7) Uiso . . 1.000
H H1B 0.846(3) 0.5699(13) 0.553(2) 0.054(8) Uiso . . 1.000
H H11B 0.75490 0.47070 0.41840 0.0780 Uiso calc R 1.000
H H12B 0.81330 0.46210 0.55070 0.0780 Uiso calc R 1.000
H H13B 0.65430 0.49990 0.51090 0.0780 Uiso calc R 1.000

loop_
_atom_type_symbol
_atom_type_description
_atom_type_scat_dispersion_real
_atom_type_scat_dispersion_imag
_atom_type_scat_source
C C 0.0033 0.0016 'International Tables Vol C Tables 4.2.6.8 and 6.1.1.4'
H H 0.0000 0.0000 'International Tables Vol C Tables 4.2.6.8 and 6.1.1.4'
N N 0.0061 0.0033 'International Tables Vol C Tables 4.2.6.8 and 6.1.1.4'
O O 0.0106 0.0060 'International Tables Vol C Tables 4.2.6.8 and 6.1.1.4'
S S 0.1246 0.1234 'International Tables Vol C Tables 4.2.6.8 and 6.1.1.4'

loop_
_geom_angle_atom_site_label_1
_geom_angle_atom_site_label_2
_geom_angle_atom_site_label_3
_geom_angle_site_symmetry_1
_geom_angle_site_symmetry_2
_geom_angle_site_symmetry_3
_geom_angle
_geom_angle_publ_flag
O52A S5A O53A . . . 110.96(8) no
O52A S5A C5A . . . 105.21(8) no
O53A S5A C5A . . . 107.73(8) no
O51A S5A O53A . . . 114.02(8) no
O51A S5A C5A . . . 106.37(8) no
O51A S5A O52A . . . 111.96(7) no
C2A O2A H2A . . . 104.5(16) no
C7A O71A H71A . . . 110.6(15) no
C1B O1B H1B . . . 111.3(18) no
N11 N1 C1 . . . 120.20(15) no
N1 N11 C11 . . . 120.77(15) no
H43 N4 H42 . . . 120(2) no
C4 N4 H43 . . . 118.8(13) no
C4 N4 H42 . . . 120.8(16) no
C11 N11 H11 . . . 116.0(13) no
N1 N11 H11 . . . 123.2(13) no
C2 C1 C6 . . . 118.21(16) no
N1 C1 C6 . . . 126.20(17) no
N1 C1 C2 . . . 115.59(16) no
C1 C2 C3 . . . 121.35(17) no
C2 C3 C4 . . . 120.06(17) no
C3 C4 C5 . . . 118.73(16) no
N4 C4 C3 . . . 121.27(17) no
N4 C4 C5 . . . 120.00(17) no
C4 C5 C6 . . . 120.73(16) no
C1 C6 C5 . . . 120.88(17) no
N11 C11 C21 . . . 121.30(16) no
C21 C11 C61 . . . 120.74(17) no
N11 C11 C61 . . . 117.95(16) no
C11 C21 C31 . . . 118.82(18) no
C21 C31 C41 . . . 121.12(18) no
C31 C41 C51 . . . 119.48(17) no
C41 C51 C61 . . . 120.43(18) no
C11 C61 C51 . . . 119.39(17) no
C1 C2 H2 . . . 119.00 no
C3 C2 H2 . . . 119.00 no
C4 C3 H3 . . . 120.00 no
C2 C3 H3 . . . 120.00 no
C4 C5 H5 . . . 120.00 no
C6 C5 H5 . . . 120.00 no
C5 C6 H6 . . . 120.00 no
C1 C6 H6 . . . 120.00 no
C31 C21 H21 . . . 121.00 no
C11 C21 H21 . . . 121.00 no
C41 C31 H31 . . . 119.00 no
C21 C31 H31 . . . 119.00 no
C31 C41 H41 . . . 120.00 no
C51 C41 H41 . . . 120.00 no
C41 C51 H51 . . . 120.00 no
C61 C51 H51 . . . 120.00 no
C51 C61 H61 . . . 120.00 no
C11 C61 H61 . . . 120.00 no
C2A C1A C7A . . . 119.79(16) no
C6A C1A C7A . . . 120.97(16) no
C2A C1A C6A . . . 119.24(16) no
O2A C2A C3A . . . 117.63(16) no
C1A C2A C3A . . . 119.66(16) no
O2A C2A C1A . . . 122.71(16) no
C2A C3A C4A . . . 120.57(17) no
C3A C4A C5A . . . 119.68(16) no
C4A C5A C6A . . . 120.40(16) no
S5A C5A C4A . . . 119.25(13) no
S5A C5A C6A . . . 120.35(13) no
C1A C6A C5A . . . 120.47(16) no
O71A C7A O72A . . . 123.10(16) no
O71A C7A C1A . . . 113.91(16) no
O72A C7A C1A . . . 122.99(17) no
C4A C3A H3A . . . 120.00 no
C2A C3A H3A . . . 120.00 no
C3A C4A H4A . . . 120.00 no
C5A C4A H4A . . . 120.00 no
C1A C6A H6A . . . 120.00 no
C5A C6A H6A . . . 120.00 no
O1B C1B H11B . . . 109.00 no
O1B C1B H12B . . . 109.00 no
O1B C1B H13B . . . 109.00 no
H11B C1B H12B . . . 109.00 no
H11B C1B H13B . . . 109.00 no
H12B C1B H13B . . . 109.00 no

loop_
_geom_bond_atom_site_label_1
_geom_bond_atom_site_label_2
_geom_bond_site_symmetry_1
_geom_bond_site_symmetry_2
_geom_bond_distance
_geom_bond_publ_flag
S5A C5A . . 1.7706(18) no
S5A O53A . . 1.4453(14) no
S5A O51A . . 1.4468(13) no
S5A O52A . . 1.4724(13) no
O2A C2A . . 1.351(2) no
O71A C7A . . 1.320(2) no
O72A C7A . . 1.228(2) no
O2A H2A . . 0.90(3) no
O71A H71A . . 0.90(3) no
O1B C1B . . 1.404(3) no
O1B H1B . . 0.80(2) no
N1 C1 . . 1.339(2) no
N1 N11 . . 1.298(2) no
N4 C4 . . 1.318(3) no
N11 C11 . . 1.407(2) no
N4 H42 . . 0.88(2) no
N4 H43 . . 0.87(2) no
N11 H11 . . 0.85(2) no
C1 C6 . . 1.431(3) no
C1 C2 . . 1.426(3) no
C2 C3 . . 1.358(3) no
C3 C4 . . 1.430(3) no
C4 C5 . . 1.431(3) no
C5 C6 . . 1.351(3) no
C11 C21 . . 1.389(3) no
C11 C61 . . 1.395(3) no
C21 C31 . . 1.386(3) no
C31 C41 . . 1.385(3) no
C41 C51 . . 1.387(3) no
C51 C61 . . 1.385(3) no
C2 H2 . . 0.9500 no
C3 H3 . . 0.9500 no
C5 H5 . . 0.9500 no
C6 H6 . . 0.9500 no
C21 H21 . . 0.9500 no
C31 H31 . . 0.9500 no
C41 H41 . . 0.9500 no
C51 H51 . . 0.9500 no
C61 H61 . . 0.9500 no
C1A C2A . . 1.406(3) no
C1A C7A . . 1.478(2) no
C1A C6A . . 1.399(3) no
C2A C3A . . 1.403(2) no
C3A C4A . . 1.374(3) no
C4A C5A . . 1.406(2) no
C5A C6A . . 1.377(2) no
C3A H3A . . 0.9500 no
C4A H4A . . 0.9500 no
C6A H6A . . 0.9500 no
C1B H11B . . 0.9800 no
C1B H12B . . 0.9800 no
C1B H13B . . 0.9800 no

loop_
_geom_hbond_atom_site_label_D
_geom_hbond_atom_site_label_H
_geom_hbond_atom_site_label_A
_geom_hbond_site_symmetry_A
_geom_hbond_distance_DH
_geom_hbond_distance_HA
_geom_hbond_distance_DA
_geom_hbond_angle_DHA
_geom_hbond_publ_flag
O2A H2A O72A . 0.90(3) 1.80(3) 2.624(2) 151(2) yes
O71A H71A O52A 1_455 0.90(3) 1.74(3) 2.6246(19) 166(2) yes
O1B H1B O52A . 0.80(2) 2.00(2) 2.792(2) 175(2) yes
N11 H11 O51A . 0.85(2) 2.07(2) 2.895(2) 163.1(17) yes
N4 H43 O53A 2_746 0.87(2) 1.97(2) 2.834(2) 170.5(17) yes
N4 H42 O1B 3_766 0.88(2) 1.98(2) 2.845(2) 173(2) yes
C6 H6 O51A . 0.95 2.52 3.421(2) 158 yes
C6 H6 O52A . 0.95 2.41 3.184(2) 138 yes
C6A H6A O51A . 0.95 2.49 2.888(2) 105 yes
C61 H61 O51A . 0.95 2.51 3.260(2) 136 yes

loop_
_geom_torsion_atom_site_label_1
_geom_torsion_atom_site_label_2
_geom_torsion_atom_site_label_3
_geom_torsion_atom_site_label_4
_geom_torsion_site_symmetry_1
_geom_torsion_site_symmetry_2
_geom_torsion_site_symmetry_3
_geom_torsion_site_symmetry_4
_geom_torsion
_geom_torsion_publ_flag
O51A S5A C5A C4A . . . . -171.49(14) no
O52A S5A C5A C4A . . . . -52.56(16) no
O53A S5A C5A C4A . . . . 65.87(16) no
O51A S5A C5A C6A . . . . 9.19(17) no
O52A S5A C5A C6A . . . . 128.12(15) no
O53A S5A C5A C6A . . . . -113.45(16) no
N11 N1 C1 C6 . . . . 1.7(3) no
C1 N1 N11 C11 . . . . 178.80(16) no
N11 N1 C1 C2 . . . . -177.08(16) no
N1 N11 C11 C21 . . . . -5.3(3) no
N1 N11 C11 C61 . . . . 175.47(16) no
C6 C1 C2 C3 . . . . -2.3(3) no
N1 C1 C2 C3 . . . . 176.64(17) no
N1 C1 C6 C5 . . . . -177.72(17) no
C2 C1 C6 C5 . . . . 1.1(3) no
C1 C2 C3 C4 . . . . 1.1(3) no
C2 C3 C4 C5 . . . . 1.2(3) no
C2 C3 C4 N4 . . . . -179.02(18) no
N4 C4 C5 C6 . . . . 177.82(18) no
C3 C4 C5 C6 . . . . -2.4(3) no
C4 C5 C6 C1 . . . . 1.3(3) no
N11 C11 C21 C31 . . . . -178.85(16) no
C21 C11 C61 C51 . . . . 0.9(3) no
C61 C11 C21 C31 . . . . 0.3(3) no
N11 C11 C61 C51 . . . . -179.93(17) no
C11 C21 C31 C41 . . . . -1.4(3) no
C21 C31 C41 C51 . . . . 1.3(3) no
C31 C41 C51 C61 . . . . -0.1(3) no
C41 C51 C61 C11 . . . . -1.0(3) no
C2A C1A C7A O71A . . . . 173.86(16) no
C2A C1A C7A O72A . . . . -5.4(3) no
C6A C1A C7A O71A . . . . -6.1(3) no
C6A C1A C7A O72A . . . . 174.71(18) no
C7A C1A C2A O2A . . . . 0.0(3) no
C7A C1A C2A C3A . . . . -179.32(17) no
C2A C1A C6A C5A . . . . -0.4(3) no
C7A C1A C6A C5A . . . . 179.54(17) no
C6A C1A C2A O2A . . . . 179.89(17) no
C6A C1A C2A C3A . . . . 0.6(3) no
O2A C2A C3A C4A . . . . -179.86(18) no
C1A C2A C3A C4A . . . . -0.5(3) no
C2A C3A C4A C5A . . . . 0.2(3) no
C3A C4A C5A C6A . . . . 0.0(3) no
C3A C4A C5A S5A . . . . -179.34(15) no
S5A C5A C6A C1A . . . . 179.41(14) no
C4A C5A C6A C1A . . . . 0.1(3) no

loop_
_cod_related_entry_id
_cod_related_entry_database
_cod_related_entry_code
1 ChemSpider 30654191
